data_1001285
loop_
_publ_author_name
'Hervieu, M'
'Germain, P'
'Desgardin, G'
'Raveau, B'

_publ_section_title
;
Non-stoichiometric titanates ^ ^(a2-2x)(ba3x)(ti6-x) o13 ^ ^with a
tunnel structure
;
_journal_coden_ASTM MRBUAC
_journal_name_full 'Materials Research Bulletin'
_journal_page_first 267
_journal_page_last 272
_journal_paper_doi 10.1016/0025-5408(79)90129-6
_journal_volume 14
_journal_year 1979
_chemical_formula_structural 'NA1.7 BA0.45 TI5.85 O13'
_chemical_formula_sum 'Ba0.45 Na1.7 O13 Ti5.85'
_chemical_name_systematic
;
SODIUM BARIUM TITANIUM OXIDE (1.7/.5/5.9/13)
;
_space_group_IT_number 12
_symmetry_cell_setting monoclinic
_symmetry_Int_Tables_number 12
_symmetry_space_group_name_Hall '-C 2y'
_symmetry_space_group_name_H-M 'C 1 2/m 1'
_cell_angle_alpha 90
_cell_angle_beta 98.7
_cell_angle_gamma 90
_cell_formula_units_Z 2
_cell_length_a 15.183
_cell_length_b 3.783
_cell_length_c 9.143
_cell_volume 519.1
_exptl_crystal_density_meas 3.8
_refine_ls_R_factor_all 0.085
_cod_original_formula_sum 'Ba.45 Na1.7 O13 Ti5.85'
_cod_database_code 1001285

loop_
_symmetry_equiv_pos_as_xyz
x,y,z
x,-y,z
-x,-y,-z
-x,y,-z
1/2+x,1/2+y,z
1/2+x,1/2-y,z
1/2-x,1/2-y,-z
1/2-x,1/2+y,-z

loop_
_atom_site_label
_atom_site_type_symbol
_atom_site_symmetry_multiplicity
_atom_site_Wyckoff_symbol
_atom_site_fract_x
_atom_site_fract_y
_atom_site_fract_z
_atom_site_occupancy
_atom_site_attached_hydrogens
_atom_site_calc_flag
Na1 Na1+ 8 j 0.453 0.058 0.242 0.015 0 d
Ba1 Ba2+ 8 j 0.453 0.058 0.242 0.008 0 d
Na2 Na1+ 4 i 0.558 0. 0.483 0.82 0 d
Ba2 Ba2+ 4 i 0.558 0. 0.483 0.21 0 d
Ti1 Ti4+ 4 i 0.119 0. 0.097 0.975 0 d
Ti2 Ti4+ 4 i 0.17 0. 0.439 0.975 0 d
Ti3 Ti4+ 4 i 0.228 0. 0.771 0.975 0 d
O1 O2- 2 a 0. 0. 0. 1. 0 d
O2 O2- 4 i 0.238 0. 0.251 1. 0 d
O3 O2- 4 i 0.076 0. 0.266 1. 0 d
O4 O2- 4 i 0.292 0. 0.571 1. 0 d
O5 O2- 4 i 0.13 0. 0.604 1. 0 d
O6 O2- 4 i 0.361 0. 0.898 1. 0 d
O7 O2- 4 i 0.17 0. 0.919 1. 0 d

loop_
_atom_type_symbol
_atom_type_oxidation_number
Na1+ 1.000
Ba2+ 2.000
Ti4+ 4.000
O2- -2.000
